data_7207752
loop_
_publ_author_name
'Shi, Dong-Ying'
'Zhao, Jun-Wei'
'Chen, Li-Juan'
'Ma, Peng-Tao'
'Wang, Jing-Ping'
'Niu, Jing-Yang'

_publ_section_title
;
 Four types of 1D or 2D organic--inorganic hybrids assembled by
 arsenotungstates and CuII--LnIII/IV heterometals
;
_journal_issue 9
_journal_name_full CrystEngComm
_journal_page_first 3108
_journal_paper_doi 10.1039/c2ce06354a
_journal_volume 14
_journal_year 2012
_chemical_formula_sum 'C10 H53 As2 Cu2.5 N10 Na3 O83 Tb W22'
_chemical_formula_weight 6222.90
_chemical_name_systematic
;
?
;
_space_group_IT_number 2
_symmetry_cell_setting triclinic
_symmetry_space_group_name_Hall '-P 1'
_symmetry_space_group_name_H-M 'P -1'
_atom_sites_solution_hydrogens geom
_atom_sites_solution_primary direct
_atom_sites_solution_secondary difmap
_audit_creation_method SHELXL-97
_cell_angle_alpha 114.347(2)
_cell_angle_beta 90.846(2)
_cell_angle_gamma 94.085(2)
_cell_formula_units_Z 2
_cell_length_a 16.0145(19)
_cell_length_b 18.212(2)
_cell_length_c 20.934(2)
_cell_measurement_reflns_used 19300
_cell_measurement_temperature 296(2)
_cell_measurement_theta_max 25.00
_cell_measurement_theta_min 1.70
_cell_volume 5541.9(10)
_computing_cell_refinement 'Bruker XSCANS'
_computing_data_collection 'Bruker XSCANS'
_computing_data_reduction 'Bruker SHELXTL'
_computing_molecular_graphics 'Bruker SHELXTL'
_computing_publication_material 'Bruker SHELXTL'
_computing_structure_refinement 'SHELXL-97 (Sheldrick, 1997)'
_computing_structure_solution 'SHELXS-97 (Sheldrick, 1990)'
_diffrn_ambient_temperature 296(2)
_diffrn_detector_area_resol_mean none
_diffrn_measured_fraction_theta_full 0.990
_diffrn_measured_fraction_theta_max 0.990
_diffrn_measurement_device_type 'Bruker P4'
_diffrn_measurement_method '\w scans'
_diffrn_radiation_monochromator graphite
_diffrn_radiation_source 'fine-focus sealed tube'
_diffrn_radiation_type MoK\a
_diffrn_radiation_wavelength 0.71073
_diffrn_reflns_av_R_equivalents 0.0616
_diffrn_reflns_av_sigmaI/netI 0.1489
_diffrn_reflns_limit_h_max 19
_diffrn_reflns_limit_h_min -19
_diffrn_reflns_limit_k_max 20
_diffrn_reflns_limit_k_min -21
_diffrn_reflns_limit_l_max 24
_diffrn_reflns_limit_l_min -16
_diffrn_reflns_number 28269
_diffrn_reflns_theta_full 25.00
_diffrn_reflns_theta_max 25.00
_diffrn_reflns_theta_min 1.70
_diffrn_standards_decay_% none
_diffrn_standards_interval_count none
_diffrn_standards_interval_time none
_diffrn_standards_number none
_exptl_absorpt_coefficient_mu 24.519
_exptl_absorpt_correction_T_max 0.0637
_exptl_absorpt_correction_T_min 0.0328
_exptl_absorpt_correction_type multi-scan
_exptl_absorpt_process_details SADABS
_exptl_crystal_colour purple
_exptl_crystal_density_diffrn 3.729
_exptl_crystal_density_method 'not measured'
_exptl_crystal_description prism
_exptl_crystal_F_000 5423
_exptl_crystal_size_max 0.44
_exptl_crystal_size_mid 0.32
_exptl_crystal_size_min 0.25
_refine_diff_density_max 6.598
_refine_diff_density_min -5.294
_refine_diff_density_rms 0.651
_refine_ls_extinction_coef 0.00013(2)
_refine_ls_extinction_expression Fc^*^=kFc[1+0.001xFc^2^\l^3^/sin(2\q)]^-1/4^
_refine_ls_extinction_method SHELXL
_refine_ls_goodness_of_fit_ref 1.053
_refine_ls_hydrogen_treatment constr
_refine_ls_matrix_type full
_refine_ls_number_parameters 1130
_refine_ls_number_reflns 19300
_refine_ls_number_restraints 246
_refine_ls_restrained_S_all 1.055
_refine_ls_R_factor_all 0.1174
_refine_ls_R_factor_gt 0.0850
_refine_ls_shift/su_max 0.002
_refine_ls_shift/su_mean 0.000
_refine_ls_structure_factor_coef Fsqd
_refine_ls_weighting_details 'calc w=1/[\s^2^(Fo^2^)+(0.1001P)^2^+72.7411P] where P=(Fo^2^+2Fc^2^)/3'
_refine_ls_weighting_scheme calc
_refine_ls_wR_factor_gt 0.2143
_refine_ls_wR_factor_ref 0.2347
_reflns_number_gt 13407
_reflns_number_total 19300
_reflns_threshold_expression >2sigma(I)
_cod_data_source_file c2ce06354a.txt
_cod_data_source_block 6
_cod_depositor_comments
;
The following automatic conversions were performed:

'_symmetry_cell_setting' value 'Triclinic' changed to 'triclinic'
according to /home/saulius/struct/CIF-dictionaries/cif_core.dic
dictionary named 'cif_core.dic' version 2.4.1 from 2010-06-29.

Automatic conversion script
Id: cif_fix_values 1715 2011-07-08 13:25:40Z adriana 
;
_cod_original_cell_volume 5541.7(11)
_cod_original_sg_symbol_H-M P-1
_cod_original_formula_sum 'C10 H53 As2 Cu2.50 N10 Na3 O83 Tb W22'
_cod_database_code 7207752

loop_
_symmetry_equiv_pos_as_xyz
'x, y, z'
'-x, -y, -z'

loop_
_atom_site_label
_atom_site_type_symbol
_atom_site_fract_x
_atom_site_fract_y
_atom_site_fract_z
_atom_site_U_iso_or_equiv
_atom_site_adp_type
_atom_site_occupancy
_atom_site_symmetry_multiplicity
_atom_site_calc_flag
_atom_site_refinement_flags
Tb1 Tb 1.26884(8) -0.27920(8) 0.51074(7) 0.0233(3) Uani 1 1 d .
W1 W 1.40981(7) -0.05951(7) 0.86284(6) 0.0286(3) Uani 1 1 d .
W2 W 1.27003(8) -0.20819(7) 0.86418(7) 0.0300(3) Uani 1 1 d .
W3 W 1.21376(7) -0.01471(7) 0.92071(6) 0.0285(3) Uani 1 1 d .
W4 W 1.17991(7) 0.07290(7) 0.79024(6) 0.0269(3) Uani 1 1 d .
W5 W 1.37681(7) 0.03021(7) 0.73623(6) 0.0261(3) Uani 1 1 d .
W6 W 1.43691(6) -0.18341(7) 0.66794(6) 0.0245(3) Uani 1 1 d .
W7 W 1.30114(7) -0.33008(6) 0.67194(6) 0.0229(3) Uani 1 1 d .
W8 W 1.08558(7) -0.28114(7) 0.73778(6) 0.0252(3) Uani 1 1 d .
W9 W 1.02824(7) -0.08934(7) 0.79449(7) 0.0280(3) Uani 1 1 d .
W10 W 1.06134(6) -0.20001(6) 0.61816(6) 0.0227(3) Uani 1 1 d .
W11 W 1.21263(7) -0.04404(6) 0.61347(6) 0.0248(3) Uani 1 1 d .
W12 W 1.17831(7) -0.49350(7) 0.37080(6) 0.0252(3) Uani 1 1 d .
W13 W 1.38488(7) -0.44873(7) 0.36809(7) 0.0332(3) Uani 1 1 d .
W14 W 1.46307(9) -0.32149(8) 0.27571(8) 0.0479(4) Uani 1 1 d .
W15 W 1.33766(9) -0.17742(7) 0.37863(7) 0.0376(3) Uani 1 1 d .
W16 W 1.11483(8) -0.22905(7) 0.38081(6) 0.0309(3) Uani 1 1 d .
W17 W 1.02651(8) -0.41911(7) 0.27719(7) 0.0299(3) Uani 1 1 d .
W18 W 1.16160(8) -0.57747(7) 0.17255(7) 0.0361(3) Uani 1 1 d .
W19 W 1.37091(9) -0.53085(8) 0.16981(8) 0.0462(4) Uani 1 1 d .
W20 W 1.32640(11) -0.24721(9) 0.19675(8) 0.0549(5) Uani 1 1 d .
W21 W 1.09627(10) -0.29729(8) 0.19888(7) 0.0445(4) Uani 1 1 d .
W22 W 1.23897(15) -0.46049(13) 0.09188(11) 0.0316(5) Uani 0.70 1 d PU
W22' W 1.2114(3) -0.4507(3) 0.0879(2) 0.0170(11) Uiso 0.30 1 d P
As1 As 1.23936(15) -0.13193(15) 0.73600(14) 0.0167(5) Uani 1 1 d .
As2 As 1.24687(18) -0.37780(16) 0.27920(15) 0.0280(7) Uani 1 1 d .
Cu1 Cu 1.5000 -0.5000 0.5000 0.0393(14) Uani 1 2 d S
Cu2 Cu 1.5000 0.0000 0.5000 0.0424(14) Uani 1 2 d S
Cu3 Cu 1.0000 -0.5000 0.5000 0.0459(15) Uani 1 2 d S
Cu4 Cu 0.9766(3) -0.7102(2) 0.0395(2) 0.0435(10) Uani 1 1 d .
Na1 Na 1.7002(12) -0.3287(11) 0.1978(12) 0.093(6) Uani 1 1 d .
Na2 Na 1.2596(5) -0.8087(5) 0.2356(5) 0.0137(19) Uani 1 1 d U
O1 O 1.5026(14) -0.0212(14) 0.9078(13) 0.050(6) Uiso 1 1 d .
O2 O 1.3333(10) 0.0063(11) 0.9324(10) 0.028(4) Uani 1 1 d U
O3 O 1.4365(10) -0.1319(11) 0.7769(10) 0.027(4) Uani 1 1 d .
O4 O 1.3966(11) 0.0121(11) 0.8173(11) 0.031(5) Uani 1 1 d .
O5 O 1.2679(10) -0.1100(10) 0.8179(9) 0.019(4) Uani 1 1 d U
O6 O 1.3788(13) -0.1419(11) 0.8947(10) 0.031(5) Uani 1 1 d .
O7 O 1.2739(12) -0.2633(13) 0.9136(12) 0.039(5) Uiso 1 1 d .
O8 O 1.3096(11) -0.2706(11) 0.7791(11) 0.028(4) Uani 1 1 d .
O9 O 1.1595(11) -0.2386(12) 0.8212(12) 0.035(5) Uani 1 1 d .
O10 O 1.2229(12) -0.1117(12) 0.9336(11) 0.035(5) Uani 1 1 d U
O11 O 1.1816(12) 0.0487(12) 1.0002(10) 0.034(5) Uani 1 1 d .
O12 O 1.1082(12) -0.0631(12) 0.8704(11) 0.033(5) Uani 1 1 d U
O13 O 1.2120(11) 0.0510(10) 0.8676(10) 0.026(4) Uani 1 1 d .
O14 O 1.1432(15) 0.1674(14) 0.8303(14) 0.052(6) Uani 1 1 d .
O15 O 1.0840(12) 0.0007(11) 0.7836(11) 0.034(5) Uani 1 1 d .
O16 O 1.1673(13) 0.0515(12) 0.6970(12) 0.037(5) Uani 1 1 d .
O17 O 1.2498(9) -0.0475(9) 0.7228(9) 0.012(3) Uiso 1 1 d .
O18 O 1.2980(11) 0.1057(12) 0.7883(11) 0.030(4) Uani 1 1 d U
O19 O 1.4601(12) 0.0942(12) 0.7404(12) 0.035(5) Uani 1 1 d U
O20 O 1.3183(13) 0.0194(11) 0.6503(11) 0.032(5) Uani 1 1 d .
O21 O 1.4181(10) -0.0738(11) 0.6868(11) 0.030(5) Uani 1 1 d .
O22 O 1.5427(12) -0.1805(13) 0.6616(13) 0.050(7) Uani 1 1 d .
O23 O 1.4006(12) -0.2229(11) 0.5786(10) 0.030(4) Uani 1 1 d .
O24 O 1.4175(11) -0.2832(10) 0.6778(11) 0.027(4) Uani 1 1 d .
O25 O 1.2955(9) -0.2016(10) 0.6796(9) 0.016(4) Uiso 1 1 d .
O26 O 1.3201(12) -0.4228(11) 0.6694(10) 0.031(5) Uani 1 1 d .
O27 O 1.2874(10) -0.3524(11) 0.5814(10) 0.023(4) Uani 1 1 d U
O28 O 1.1824(10) -0.3233(10) 0.6892(9) 0.016(4) Uani 1 1 d .
O29 O 1.1368(10) -0.1642(10) 0.7268(10) 0.021(4) Uani 1 1 d .
O30 O 1.0339(12) -0.2824(11) 0.6563(11) 0.032(5) Uani 1 1 d .
O31 O 1.0334(12) -0.3627(12) 0.7442(11) 0.033(5) Uani 1 1 d U
O32 O 1.0165(11) -0.1959(12) 0.7925(10) 0.029(4) Uani 1 1 d .
O33 O 0.9437(14) -0.0509(15) 0.8387(14) 0.061(7) Uani 1 1 d .
O34 O 0.9924(13) -0.1341(12) 0.7005(14) 0.048(6) Uani 1 1 d .
O35 O 0.9835(10) -0.2266(10) 0.5539(9) 0.020(4) Uani 1 1 d U
O36 O 1.1452(11) -0.2554(11) 0.5739(10) 0.026(4) Uani 1 1 d .
O37 O 1.1101(11) -0.0999(11) 0.6227(10) 0.026(4) Uani 1 1 d .
O38 O 1.2581(11) -0.1370(11) 0.5682(11) 0.028(4) Uani 1 1 d U
O39 O 1.1888(13) -0.0141(12) 0.5483(12) 0.038(5) Uani 1 1 d U
O40 O 1.1268(13) -0.5658(12) 0.3910(12) 0.036(5) Uani 1 1 d U
O41 O 1.1822(12) -0.5611(11) 0.2655(10) 0.030(5) Uani 1 1 d .
O42 O 1.0866(12) -0.4476(11) 0.3407(10) 0.030(5) Uani 1 1 d .
O43 O 1.2654(12) -0.4010(12) 0.3449(11) 0.031(5) Uani 1 1 d .
O44 O 1.1897(10) -0.4105(11) 0.4542(10) 0.024(4) Uani 1 1 d U
O45 O 1.2926(12) -0.5203(12) 0.3694(12) 0.037(5) Uani 1 1 d U
O46 O 1.4662(12) -0.4974(13) 0.3823(12) 0.042(5) Uani 1 1 d U
O47 O 1.3686(11) -0.3759(11) 0.4512(10) 0.028(4) Uiso 1 1 d .
O48 O 1.3730(10) -0.5173(11) 0.2623(11) 0.030(4) Uani 1 1 d U
O49 O 1.4433(12) -0.3723(12) 0.3358(12) 0.038(5) Uani 1 1 d U
O50 O 1.5699(14) -0.3162(14) 0.2765(15) 0.060(7) Uani 1 1 d .
O51 O 1.4287(14) -0.4273(14) 0.2016(13) 0.051(6) Uani 1 1 d U
O52 O 1.4360(14) -0.2786(14) 0.2088(12) 0.050(6) Uani 1 1 d .
O53 O 1.3192(13) -0.3045(11) 0.2817(11) 0.036(5) Uani 1 1 d .
O54 O 1.4515(14) -0.2185(12) 0.3493(13) 0.052(7) Uani 1 1 d .
O55 O 1.3677(15) -0.0782(15) 0.4326(14) 0.054(6) Uiso 1 1 d .
O56 O 1.3388(16) -0.1633(12) 0.2873(12) 0.048(6) Uani 1 1 d .
O57 O 1.3321(11) -0.2258(11) 0.4359(11) 0.030(5) Uani 1 1 d .
O58 O 1.2197(13) -0.1787(12) 0.3694(11) 0.036(5) Uani 1 1 d .
O59 O 1.0636(13) -0.1489(13) 0.4353(12) 0.040(5) Uani 1 1 d U
O60 O 1.1634(11) -0.2640(11) 0.4358(10) 0.025(4) Uani 1 1 d U
O61 O 1.1525(13) -0.3417(12) 0.2831(12) 0.040(5) Uani 1 1 d .
O62 O 1.0777(17) -0.2206(14) 0.2904(14) 0.061(7) Uani 1 1 d .
O63 O 1.0227(12) -0.3157(12) 0.3500(12) 0.037(5) Uani 1 1 d U
O64 O 0.9270(14) -0.4574(14) 0.2753(13) 0.046(6) Uani 1 1 d .
O65 O 1.0126(12) -0.3736(12) 0.2096(11) 0.033(5) Uani 1 1 d U
O66 O 1.0746(14) -0.5061(12) 0.2008(13) 0.045(6) Uani 1 1 d .
O67 O 1.1055(15) -0.6705(14) 0.1354(12) 0.049(6) Uani 1 1 d .
O68 O 1.1665(13) -0.5491(13) 0.0908(13) 0.045(6) Uani 1 1 d .
O69 O 1.2496(12) -0.4595(12) 0.2012(12) 0.036(5) Uiso 1 1 d .
O70 O 1.2771(12) -0.6071(13) 0.1500(11) 0.039(5) Uani 1 1 d U
O71 O 1.4445(16) -0.5988(16) 0.1286(15) 0.066(7) Uani 1 1 d U
O72 O 1.3281(14) -0.5126(14) 0.0915(13) 0.049(6) Uani 1 1 d U
O73 O 1.3417(18) -0.1996(18) 0.1423(17) 0.076(8) Uiso 1 1 d .
O74 O 1.2059(17) -0.2490(13) 0.2013(13) 0.056(7) Uani 1 1 d .
O75 O 1.2984(14) -0.3553(15) 0.1312(13) 0.054(7) Uani 1 1 d .
O76 O 1.0401(16) -0.2677(15) 0.1448(13) 0.053(7) Uani 1 1 d .
O77 O 1.1410(14) -0.3932(14) 0.1289(13) 0.049(6) Uani 1 1 d U
O78 O 1.2225(16) -0.4761(16) 0.0034(15) 0.064(7) Uani 1 1 d U
N1 N 1.6226(17) -0.4925(16) 0.4778(15) 0.047(7) Uani 1 1 d .
H1A H 1.6519 -0.5227 0.4935 0.057 Uiso 1 1 calc R
H1B H 1.6277 -0.5105 0.4312 0.057 Uiso 1 1 calc R
N2 N 1.5114(14) -0.3777(14) 0.5447(15) 0.033(6) Uani 1 1 d U
H2A H 1.4671 -0.3589 0.5312 0.040 Uiso 1 1 calc R
H2B H 1.5124 -0.3597 0.5918 0.040 Uiso 1 1 calc R
N3 N 1.5714(17) -0.0811(16) 0.4316(16) 0.046(7) Uani 1 1 d U
H3A H 1.5398 -0.1144 0.3932 0.055 Uiso 1 1 calc R
H3B H 1.6126 -0.0552 0.4180 0.055 Uiso 1 1 calc R
N4 N 1.500(2) -0.0723(19) 0.551(2) 0.074(11) Uani 1 1 d .
H4A H 1.5243 -0.0453 0.5945 0.089 Uiso 1 1 calc R
H4B H 1.4466 -0.0888 0.5559 0.089 Uiso 1 1 calc R
N5 N 0.895(2) -0.545(2) 0.4409(18) 0.071(11) Uani 1 1 d .
H5A H 0.9021 -0.5951 0.4084 0.085 Uiso 1 1 calc R
H5B H 0.8534 -0.5493 0.4679 0.085 Uiso 1 1 calc R
N6 N 0.9895(19) -0.4042(16) 0.4803(19) 0.060(9) Uani 1 1 d .
H6A H 1.0001 -0.3586 0.5198 0.072 Uiso 1 1 calc R
H6B H 1.0261 -0.4034 0.4483 0.072 Uiso 1 1 calc R
N7 N 0.9514(19) -0.8074(16) 0.0598(16) 0.051(8) Uani 1 1 d .
H7A H 0.9635 -0.7946 0.1054 0.062 Uiso 1 1 calc R
H7B H 0.8964 -0.8239 0.0508 0.062 Uiso 1 1 calc R
N8 N 1.046(2) -0.7828(17) -0.0374(17) 0.058(8) Uani 1 1 d .
H8A H 1.0329 -0.7796 -0.0781 0.069 Uiso 1 1 calc R
H8B H 1.1008 -0.7672 -0.0264 0.069 Uiso 1 1 calc R
N9 N 0.9908(17) -0.6174(16) 0.0120(15) 0.043(7) Uani 1 1 d U
H9A H 1.0457 -0.6071 0.0076 0.051 Uiso 1 1 calc R
H9B H 0.9645 -0.6318 -0.0302 0.051 Uiso 1 1 calc R
N10 N 0.9128(16) -0.6368(15) 0.1151(12) 0.034(6) Uani 1 1 d .
H10A H 0.8670 -0.6641 0.1216 0.041 Uiso 1 1 calc R
H10B H 0.9444 -0.6152 0.1554 0.041 Uiso 1 1 calc R
C1 C 1.655(3) -0.402(2) 0.515(2) 0.069(13) Uani 1 1 d .
H1C H 1.6797 -0.3921 0.5613 0.083 Uiso 1 1 calc R
H1D H 1.6994 -0.3909 0.4886 0.083 Uiso 1 1 calc R
C2 C 1.589(3) -0.347(3) 0.524(3) 0.074(12) Uiso 1 1 d .
H2C H 1.6073 -0.2939 0.5591 0.089 Uiso 1 1 calc R
H2D H 1.5783 -0.3430 0.4798 0.089 Uiso 1 1 calc R
C3 C 1.607(3) -0.128(2) 0.466(2) 0.060(11) Uani 1 1 d .
H3C H 1.6227 -0.1792 0.4309 0.072 Uiso 1 1 calc R
H3D H 1.6575 -0.0985 0.4939 0.072 Uiso 1 1 calc R
C4 C 1.546(2) -0.142(2) 0.510(2) 0.053(9) Uani 1 1 d U
H4C H 1.5738 -0.1593 0.5426 0.064 Uiso 1 1 calc R
H4D H 1.5057 -0.1862 0.4811 0.064 Uiso 1 1 calc R
C5 C 0.873(3) -0.496(2) 0.407(2) 0.063(11) Uani 1 1 d U
H5C H 0.8122 -0.5007 0.3996 0.075 Uiso 1 1 calc R
H5D H 0.8977 -0.5133 0.3620 0.075 Uiso 1 1 calc R
C6 C 0.903(2) -0.410(2) 0.453(2) 0.060(10) Uiso 1 1 d .
H6C H 0.9010 -0.3774 0.4265 0.072 Uiso 1 1 calc R
H6D H 0.8671 -0.3884 0.4923 0.072 Uiso 1 1 calc R
C7 C 1.001(2) -0.872(2) 0.016(2) 0.057(10) Uani 1 1 d U
H7C H 1.0490 -0.8736 0.0442 0.068 Uiso 1 1 calc R
H7D H 0.9672 -0.9233 0.0019 0.068 Uiso 1 1 calc R
C8 C 1.029(3) -0.863(3) -0.044(3) 0.082 Uiso 1 1 d .
H8C H 1.0793 -0.8906 -0.0587 0.099 Uiso 1 1 calc R
H8D H 0.9865 -0.8896 -0.0822 0.099 Uiso 1 1 calc R
C9 C 0.959(2) -0.5441(19) 0.0611(17) 0.042(8) Uani 1 1 d .
H9C H 0.9363 -0.5137 0.0371 0.051 Uiso 1 1 calc R
H9D H 1.0022 -0.5101 0.0955 0.051 Uiso 1 1 calc R
C10 C 0.889(3) -0.575(3) 0.096(2) 0.067 Uiso 1 1 d .
H10C H 0.8732 -0.5301 0.1380 0.080 Uiso 1 1 calc R
H10D H 0.8398 -0.5954 0.0642 0.080 Uiso 1 1 calc R
O1W O 0.831(2) -0.757(2) -0.0393(19) 0.088(10) Uiso 1 1 d .
O2W O 1.377(4) 0.004(4) 0.325(3) 0.076(17) Uiso 0.50 1 d P
O5W O 1.839(4) -0.350(4) 0.106(4) 0.095 Uiso 0.50 1 d P
O6W O 1.763(3) -0.281(3) 0.003(3) 0.066(15) Uiso 0.50 1 d P
O7W O 1.632(3) -0.179(3) 0.061(3) 0.049(12) Uiso 0.50 1 d P
Na3 Na 0.9546(9) -0.0834(8) 0.4235(9) 0.056(4) Uani 1 1 d .
O3W O 1.020(2) -0.039(2) 0.347(2) 0.097 Uiso 1 1 d .
O4W O 0.922(2) -0.042(2) 0.525(2) 0.099 Uiso 1 1 d .

loop_
_atom_site_aniso_label
_atom_site_aniso_U_11
_atom_site_aniso_U_22
_atom_site_aniso_U_33
_atom_site_aniso_U_23
_atom_site_aniso_U_13
_atom_site_aniso_U_12
Tb1 0.0330(7) 0.0171(7) 0.0159(7) 0.0031(6) 0.0094(5) -0.0007(5)
W1 0.0316(6) 0.0280(7) 0.0184(7) 0.0025(6) 0.0011(5) -0.0014(5)
W2 0.0436(7) 0.0301(7) 0.0183(7) 0.0122(6) 0.0040(5) 0.0018(5)
W3 0.0406(6) 0.0268(7) 0.0113(6) 0.0010(5) 0.0086(5) 0.0008(5)
W4 0.0405(6) 0.0160(6) 0.0184(7) 0.0007(5) 0.0094(5) 0.0053(4)
W5 0.0350(6) 0.0160(6) 0.0218(7) 0.0032(5) 0.0084(5) -0.0057(4)
W6 0.0248(5) 0.0209(6) 0.0218(7) 0.0029(5) 0.0090(4) 0.0002(4)
W7 0.0304(6) 0.0153(6) 0.0215(7) 0.0057(5) 0.0055(4) 0.0032(4)
W8 0.0305(6) 0.0221(6) 0.0237(7) 0.0107(6) 0.0096(5) -0.0028(4)
W9 0.0282(6) 0.0273(7) 0.0228(7) 0.0041(6) 0.0116(5) 0.0044(4)
W10 0.0271(5) 0.0180(6) 0.0193(6) 0.0041(5) 0.0030(4) 0.0008(4)
W11 0.0442(6) 0.0135(6) 0.0152(6) 0.0047(5) 0.0070(5) 0.0012(4)
W12 0.0360(6) 0.0158(6) 0.0186(7) 0.0027(5) 0.0087(5) -0.0045(4)
W13 0.0373(6) 0.0230(7) 0.0265(7) -0.0023(6) 0.0129(5) -0.0006(5)
W14 0.0556(8) 0.0357(8) 0.0336(9) -0.0017(7) 0.0243(6) -0.0194(6)
W15 0.0627(8) 0.0210(7) 0.0190(7) 0.0010(6) 0.0098(6) -0.0156(6)
W16 0.0569(8) 0.0184(6) 0.0131(7) 0.0028(5) 0.0017(5) -0.0003(5)
W17 0.0466(7) 0.0217(6) 0.0164(7) 0.0040(6) 0.0041(5) -0.0047(5)
W18 0.0565(8) 0.0211(7) 0.0164(7) -0.0045(6) 0.0123(5) -0.0113(5)
W19 0.0570(8) 0.0322(8) 0.0256(8) -0.0103(6) 0.0245(6) -0.0105(6)
W20 0.1002(12) 0.0347(8) 0.0223(8) 0.0090(7) 0.0159(7) -0.0258(8)
W21 0.0853(10) 0.0310(8) 0.0140(7) 0.0085(6) 0.0007(6) -0.0095(7)
W22 0.0350(9) 0.0349(9) 0.0204(8) 0.0072(7) 0.0074(7) -0.0002(7)
As1 0.0226(12) 0.0125(13) 0.0125(14) 0.0025(12) 0.0067(10) 0.0002(9)
As2 0.0473(17) 0.0179(15) 0.0110(16) -0.0002(13) 0.0123(12) -0.0093(12)
Cu1 0.041(3) 0.023(3) 0.049(4) 0.009(3) 0.017(3) 0.009(2)
Cu2 0.064(4) 0.034(3) 0.027(3) 0.013(3) 0.018(3) -0.011(3)
Cu3 0.052(3) 0.033(3) 0.036(4) 0.001(3) 0.009(3) -0.019(2)
Cu4 0.076(3) 0.028(2) 0.020(2) 0.0046(19) 0.0185(19) -0.0088(19)
Na1 0.088(12) 0.070(13) 0.116(18) 0.034(13) 0.040(12) -0.001(10)
Na2 0.013(2) 0.013(2) 0.014(2) 0.0043(12) 0.0001(10) 0.0021(10)
O2 0.024(7) 0.032(8) 0.020(8) 0.005(7) -0.002(6) -0.008(6)
O3 0.026(9) 0.027(11) 0.026(12) 0.008(10) 0.000(8) 0.000(8)
O4 0.034(10) 0.026(11) 0.031(13) 0.013(10) 0.012(9) -0.005(8)
O5 0.025(7) 0.021(7) 0.010(7) 0.007(6) 0.000(6) -0.010(6)
O6 0.057(13) 0.014(10) 0.015(11) -0.001(9) -0.003(9) 0.003(8)
O8 0.032(10) 0.034(12) 0.029(12) 0.020(11) 0.012(8) 0.017(8)
O9 0.028(10) 0.040(13) 0.041(14) 0.024(12) 0.007(9) -0.005(8)
O10 0.044(8) 0.040(9) 0.021(8) 0.013(7) -0.005(7) 0.000(7)
O11 0.049(12) 0.033(12) 0.016(12) 0.007(10) 0.019(9) -0.002(9)
O12 0.038(8) 0.031(8) 0.031(9) 0.016(7) 0.017(7) -0.002(6)
O13 0.036(10) 0.011(10) 0.018(11) -0.007(9) 0.009(8) -0.001(7)
O14 0.060(15) 0.037(14) 0.050(17) 0.010(13) 0.011(12) 0.011(11)
O15 0.046(12) 0.016(11) 0.025(12) -0.007(10) 0.017(9) 0.006(8)
O16 0.049(12) 0.032(12) 0.043(15) 0.027(12) 0.006(10) 0.009(9)
O18 0.033(7) 0.030(7) 0.026(7) 0.009(6) 0.007(5) -0.003(5)
O19 0.037(8) 0.027(8) 0.036(9) 0.010(7) 0.004(7) -0.012(6)
O20 0.057(13) 0.021(11) 0.024(12) 0.014(10) 0.006(9) 0.005(9)
O21 0.022(9) 0.025(11) 0.041(14) 0.011(10) 0.014(8) 0.001(7)
O22 0.030(11) 0.037(13) 0.064(18) 0.004(13) 0.030(11) -0.004(9)
O23 0.041(11) 0.022(11) 0.014(11) -0.005(9) 0.003(8) 0.002(8)
O24 0.038(10) 0.011(10) 0.030(13) 0.005(9) 0.004(9) -0.001(7)
O26 0.049(12) 0.026(11) 0.018(11) 0.008(10) -0.007(9) 0.011(9)
O27 0.027(7) 0.027(8) 0.016(8) 0.011(6) 0.011(6) -0.005(6)
O28 0.021(8) 0.015(9) 0.013(10) 0.005(8) 0.004(7) 0.006(6)
O29 0.027(9) 0.011(9) 0.022(11) 0.005(9) 0.007(8) 0.000(7)
O30 0.043(11) 0.017(10) 0.031(13) 0.006(10) 0.027(9) -0.006(8)
O31 0.038(8) 0.036(8) 0.026(9) 0.016(7) 0.006(7) -0.007(6)
O32 0.037(10) 0.037(12) 0.011(11) 0.008(10) 0.013(8) -0.004(8)
O33 0.054(14) 0.061(17) 0.059(18) 0.013(15) 0.048(13) 0.007(12)
O34 0.049(13) 0.015(11) 0.063(18) -0.002(12) 0.011(12) 0.010(9)
O35 0.020(7) 0.026(8) 0.011(7) 0.006(6) -0.007(6) -0.001(6)
O36 0.037(10) 0.027(11) 0.024(12) 0.018(10) 0.018(8) 0.008(8)
O37 0.031(10) 0.022(10) 0.027(12) 0.015(10) 0.002(8) -0.008(8)
O38 0.028(4) 0.028(4) 0.027(4) 0.011(2) 0.0015(10) 0.0021(11)
O39 0.052(9) 0.032(8) 0.029(9) 0.015(7) 0.001(7) -0.006(7)
O40 0.053(9) 0.025(8) 0.031(9) 0.012(7) 0.008(7) -0.008(7)
O41 0.042(11) 0.020(10) 0.020(12) -0.002(9) 0.020(9) 0.002(8)
O42 0.042(11) 0.026(11) 0.023(12) 0.008(10) 0.016(9) 0.018(8)
O43 0.038(11) 0.034(12) 0.034(13) 0.025(11) 0.014(9) 0.008(9)
O44 0.027(7) 0.022(8) 0.017(8) 0.002(6) 0.002(6) -0.005(6)
O45 0.036(8) 0.025(8) 0.036(9) -0.002(7) 0.005(7) 0.006(6)
O46 0.038(7) 0.043(8) 0.038(8) 0.008(6) 0.014(6) 0.006(6)
O48 0.023(7) 0.023(8) 0.027(8) -0.007(7) 0.006(6) -0.002(6)
O49 0.041(7) 0.032(7) 0.037(8) 0.013(6) 0.006(6) -0.007(5)
O50 0.051(14) 0.043(15) 0.07(2) 0.006(14) 0.034(13) -0.004(11)
O51 0.048(9) 0.049(9) 0.042(10) 0.009(8) 0.010(7) -0.015(7)
O52 0.055(14) 0.048(15) 0.026(14) -0.002(12) 0.020(10) -0.021(11)
O53 0.060(13) 0.017(11) 0.017(12) -0.003(9) 0.016(9) -0.013(9)
O54 0.057(13) 0.023(12) 0.057(17) 0.000(12) 0.042(12) -0.010(10)
O56 0.097(18) 0.023(12) 0.016(13) 0.004(11) -0.002(11) -0.024(11)
O57 0.031(10) 0.028(11) 0.039(14) 0.021(11) 0.015(9) 0.003(8)
O58 0.059(13) 0.035(13) 0.013(11) 0.009(10) 0.001(9) 0.000(10)
O59 0.041(7) 0.038(7) 0.036(8) 0.012(6) 0.002(6) 0.000(6)
O60 0.037(8) 0.024(8) 0.013(8) 0.007(6) 0.000(6) 0.000(6)
O61 0.053(13) 0.035(13) 0.039(15) 0.023(12) 0.019(10) -0.003(10)
O62 0.10(2) 0.028(14) 0.040(17) 0.007(13) 0.014(14) -0.015(13)
O63 0.040(7) 0.035(7) 0.032(8) 0.008(6) 0.005(6) 0.008(6)
O64 0.055(14) 0.042(14) 0.037(15) 0.014(13) -0.003(11) 0.001(11)
O65 0.043(8) 0.033(8) 0.021(8) 0.011(7) -0.003(7) -0.007(7)
O66 0.062(14) 0.020(11) 0.058(17) 0.017(12) 0.046(12) 0.005(9)
O67 0.074(16) 0.040(14) 0.027(14) 0.009(12) 0.007(11) -0.016(11)
O68 0.056(14) 0.030(13) 0.044(16) 0.011(12) 0.015(11) -0.012(10)
O70 0.043(8) 0.040(9) 0.029(9) 0.009(7) 0.015(7) -0.001(7)
O71 0.060(10) 0.064(11) 0.064(11) 0.015(8) 0.029(8) 0.010(8)
O72 0.059(9) 0.045(9) 0.036(9) 0.011(8) 0.016(7) -0.012(7)
O74 0.11(2) 0.023(13) 0.025(15) 0.001(12) -0.006(13) -0.009(12)
O75 0.058(14) 0.064(17) 0.038(16) 0.023(14) 0.014(11) -0.023(12)
O76 0.082(17) 0.058(16) 0.038(16) 0.041(15) -0.001(12) -0.002(13)
O77 0.054(9) 0.053(9) 0.038(10) 0.019(8) 0.015(7) -0.011(7)
O78 0.072(10) 0.067(11) 0.053(11) 0.026(8) 0.018(8) -0.002(8)
N1 0.069(19) 0.033(16) 0.021(16) -0.009(14) -0.003(13) 0.011(13)
N2 0.035(9) 0.024(9) 0.038(10) 0.010(8) 0.007(7) 0.001(7)
N3 0.050(10) 0.040(10) 0.041(11) 0.012(8) 0.004(8) -0.007(8)
N4 0.10(3) 0.05(2) 0.09(3) 0.04(2) 0.04(2) -0.006(18)
N5 0.10(3) 0.06(2) 0.05(2) 0.03(2) -0.016(19) -0.05(2)
N6 0.07(2) 0.021(16) 0.07(3) 0.002(17) 0.000(17) -0.004(13)
N7 0.08(2) 0.037(17) 0.04(2) 0.023(16) 0.036(16) 0.005(14)
N8 0.08(2) 0.044(19) 0.04(2) 0.007(17) 0.004(16) -0.013(15)
N9 0.052(10) 0.042(10) 0.035(10) 0.019(8) 0.005(8) -0.003(8)
N10 0.061(16) 0.035(15) 0.005(13) 0.005(12) 0.005(11) 0.004(12)
C1 0.10(3) 0.03(2) 0.07(3) 0.01(2) -0.03(2) 0.02(2)
C3 0.10(3) 0.04(2) 0.04(2) 0.01(2) 0.04(2) 0.02(2)
C4 0.057(12) 0.047(12) 0.051(13) 0.017(9) 0.004(9) -0.002(9)
C5 0.071(14) 0.056(13) 0.060(14) 0.025(10) -0.001(9) -0.001(9)
C7 0.061(13) 0.057(13) 0.056(13) 0.027(9) 0.009(9) 0.012(9)
C9 0.07(2) 0.028(18) 0.019(18) -0.001(16) 0.009(15) 0.001(15)
Na3 0.062(9) 0.037(8) 0.069(11) 0.021(8) 0.012(7) 0.015(6)

loop_
_atom_type_symbol
_atom_type_description
_atom_type_scat_dispersion_real
_atom_type_scat_dispersion_imag
_atom_type_scat_source
C C 0.0033 0.0016 'International Tables Vol C Tables 4.2.6.8 and 6.1.1.4'
H H 0.0000 0.0000 'International Tables Vol C Tables 4.2.6.8 and 6.1.1.4'
N N 0.0061 0.0033 'International Tables Vol C Tables 4.2.6.8 and 6.1.1.4'
O O 0.0106 0.0060 'International Tables Vol C Tables 4.2.6.8 and 6.1.1.4'
Cu Cu 0.3201 1.2651 'International Tables Vol C Tables 4.2.6.8 and 6.1.1.4'
As As 0.0499 2.0058 'International Tables Vol C Tables 4.2.6.8 and 6.1.1.4'
Tb Tb -0.1723 4.1537 'International Tables Vol C Tables 4.2.6.8 and 6.1.1.4'
W W -0.8490 6.8722 'International Tables Vol C Tables 4.2.6.8 and 6.1.1.4'
Na Na 0.0362 0.0249 'International Tables Vol C Tables 4.2.6.8 and 6.1.1.4'

loop_
_geom_angle_atom_site_label_1
_geom_angle_atom_site_label_2
_geom_angle_atom_site_label_3
_geom_angle
_geom_angle_site_symmetry_1
_geom_angle_site_symmetry_3
O36 Tb1 O57 133.8(6) . .
O36 Tb1 O38 70.9(6) . .
O57 Tb1 O38 75.1(7) . .
O36 Tb1 O27 78.9(6) . .
O57 Tb1 O27 146.3(6) . .
O38 Tb1 O27 118.4(6) . .
O36 Tb1 O60 73.6(6) . .
O57 Tb1 O60 70.4(6) . .
O38 Tb1 O60 79.9(6) . .
O27 Tb1 O60 139.3(6) . .
O36 Tb1 O47 146.3(6) . .
O57 Tb1 O47 76.9(6) . .
O38 Tb1 O47 140.9(6) . .
O27 Tb1 O47 74.7(6) . .
O60 Tb1 O47 115.2(6) . .
O36 Tb1 O44 78.8(6) . .
O57 Tb1 O44 116.6(7) . .
O38 Tb1 O44 144.5(6) . .
O27 Tb1 O44 71.7(6) . .
O60 Tb1 O44 74.0(6) . .
O47 Tb1 O44 73.3(6) . .
O36 Tb1 O23 116.7(7) . .
O57 Tb1 O23 81.9(7) . .
O38 Tb1 O23 74.4(6) . .
O27 Tb1 O23 73.6(6) . .
O60 Tb1 O23 146.2(6) . .
O47 Tb1 O23 75.2(6) . .
O44 Tb1 O23 137.9(6) . .
O1 W1 O3 105.0(10) . .
O1 W1 O6 100.5(10) . .
O3 W1 O6 93.3(8) . .
O1 W1 O4 101.3(10) . .
O3 W1 O4 85.2(8) . .
O6 W1 O4 157.8(8) . .
O1 W1 O2 100.0(10) . .
O3 W1 O2 154.6(7) . .
O6 W1 O2 85.7(8) . .
O4 W1 O2 86.3(8) . .
O1 W1 O5 170.2(10) . .
O3 W1 O5 83.5(7) . .
O6 W1 O5 73.8(7) . .
O4 W1 O5 84.0(7) . .
O2 W1 O5 71.9(6) . .
O7 W2 O8 106.2(9) . .
O7 W2 O9 102.6(9) . .
O8 W2 O9 88.0(9) . .
O7 W2 O10 98.6(10) . .
O8 W2 O10 155.2(8) . .
O9 W2 O10 86.0(9) . .
O7 W2 O6 100.2(9) . .
O8 W2 O6 91.5(8) . .
O9 W2 O6 156.4(8) . .
O10 W2 O6 84.6(8) . .
O7 W2 O5 168.6(9) . .
O8 W2 O5 83.9(7) . .
O9 W2 O5 82.6(7) . .
O10 W2 O5 71.4(7) . .
O6 W2 O5 73.9(6) . .
O11 W3 O10 101.8(9) . .
O11 W3 O2 102.5(9) . .
O10 W3 O2 89.5(8) . .
O11 W3 O12 101.5(9) . .
O10 W3 O12 87.5(8) . .
O2 W3 O12 155.9(8) . .
O11 W3 O13 102.4(8) . .
O10 W3 O13 155.6(8) . .
O2 W3 O13 89.1(8) . .
O12 W3 O13 84.0(8) . .
O11 W3 O5 172.9(8) . .
O10 W3 O5 72.4(8) . .
O2 W3 O5 73.9(7) . .
O12 W3 O5 82.4(7) . .
O13 W3 O5 83.8(7) . .
O14 W4 O16 102.3(10) . .
O14 W4 O13 102.6(10) . .
O16 W4 O13 155.1(8) . .
O14 W4 O15 103.5(10) . .
O16 W4 O15 91.5(9) . .
O13 W4 O15 83.5(8) . .
O14 W4 O18 99.0(10) . .
O16 W4 O18 89.1(9) . .
O13 W4 O18 86.1(8) . .
O15 W4 O18 156.8(8) . .
O14 W4 O17 168.7(9) . .
O16 W4 O17 71.4(7) . .
O13 W4 O17 83.9(7) . .
O15 W4 O17 86.3(6) . .
O18 W4 O17 72.0(7) . .
O19 W5 O4 101.7(9) . .
O19 W5 O21 102.7(9) . .
O4 W5 O21 85.1(9) . .
O19 W5 O18 100.7(9) . .
O4 W5 O18 87.7(8) . .
O21 W5 O18 156.5(7) . .
O19 W5 O20 101.1(9) . .
O4 W5 O20 157.1(8) . .
O21 W5 O20 89.8(8) . .
O18 W5 O20 88.2(8) . .
O19 W5 O17 171.1(8) . .
O4 W5 O17 85.6(7) . .
O21 W5 O17 82.7(6) . .
O18 W5 O17 74.5(7) . .
O20 W5 O17 71.6(7) . .
O22 W6 O23 102.2(11) . .
O22 W6 O21 100.7(9) . .
O23 W6 O21 94.8(9) . .
O22 W6 O24 99.6(10) . .
O23 W6 O24 95.7(9) . .
O21 W6 O24 154.6(8) . .
O22 W6 O3 97.1(10) . .
O23 W6 O3 160.5(8) . .
O21 W6 O3 78.8(8) . .
O24 W6 O3 83.8(8) . .
O22 W6 O25 172.7(9) . .
O23 W6 O25 79.8(7) . .
O21 W6 O25 86.1(6) . .
O24 W6 O25 73.1(7) . .
O3 W6 O25 81.5(6) . .
O26 W7 O27 101.7(9) . .
O26 W7 O28 103.6(8) . .
O27 W7 O28 94.4(7) . .
O26 W7 O24 99.7(8) . .
O27 W7 O24 93.0(8) . .
O28 W7 O24 153.5(7) . .
O26 W7 O8 95.5(8) . .
O27 W7 O8 162.8(8) . .
O28 W7 O8 81.1(7) . .
O24 W7 O8 84.4(8) . .
O26 W7 O25 172.0(8) . .
O27 W7 O25 80.8(7) . .
O28 W7 O25 83.7(6) . .
O24 W7 O25 72.4(6) . .
O8 W7 O25 82.2(7) . .
O31 W8 O30 101.8(8) . .
O31 W8 O28 103.8(8) . .
O30 W8 O28 91.6(7) . .
O31 W8 O9 102.1(9) . .
O30 W8 O9 156.0(7) . .
O28 W8 O9 85.3(8) . .
O31 W8 O32 100.7(9) . .
O30 W8 O32 88.4(8) . .
O28 W8 O32 155.0(7) . .
O9 W8 O32 84.7(8) . .
O31 W8 O29 171.3(8) . .
O30 W8 O29 72.6(7) . .
O28 W8 O29 83.3(6) . .
O9 W8 O29 83.4(7) . .
O32 W8 O29 72.8(7) . .
O33 W9 O34 105.2(12) . .
O33 W9 O12 100.4(12) . .
O34 W9 O12 154.4(9) . .
O33 W9 O15 103.3(10) . .
O34 W9 O15 90.1(9) . .
O12 W9 O15 84.6(8) . .
O33 W9 O32 100.1(10) . .
O34 W9 O32 88.6(9) . .
O12 W9 O32 86.3(8) . .
O15 W9 O32 156.1(8) . .
O33 W9 O29 171.0(9) . .
O34 W9 O29 71.6(8) . .
O12 W9 O29 83.0(7) . .
O15 W9 O29 85.3(7) . .
O32 W9 O29 71.7(6) . .
O35 W10 O36 103.7(9) . .
O35 W10 O37 103.3(8) . .
O36 W10 O37 94.3(8) . .
O35 W10 O30 100.4(8) . .
O36 W10 O30 89.5(7) . .
O37 W10 O30 154.3(8) . .
O35 W10 O34 97.2(9) . .
O36 W10 O34 158.2(9) . .
O37 W10 O34 86.9(8) . .
O30 W10 O34 80.5(8) . .
O35 W10 O29 163.8(7) . .
O36 W10 O29 89.3(8) . .
O37 W10 O29 85.0(7) . .
O30 W10 O29 69.6(7) . .
O34 W10 O29 69.1(8) . .
O39 W11 O38 103.5(10) . .
O39 W11 O37 104.1(9) . .
O38 W11 O37 91.5(8) . .
O39 W11 O20 100.2(8) . .
O38 W11 O20 95.1(8) . .
O37 W11 O20 152.5(8) . .
O39 W11 O16 98.1(9) . .
O38 W11 O16 158.3(8) . .
O37 W11 O16 82.1(8) . .
O20 W11 O16 82.0(8) . .
O39 W11 O17 164.6(8) . .
O38 W11 O17 89.9(7) . .
O37 W11 O17 82.7(7) . .
O20 W11 O17 70.7(6) . .
O16 W11 O17 68.8(6) . .
O40 W12 O44 101.4(9) . .
O40 W12 O45 101.9(9) . .
O44 W12 O45 95.5(8) . .
O40 W12 O42 102.7(9) . .
O44 W12 O42 92.1(8) . .
O45 W12 O42 152.3(9) . .
O40 W12 O41 97.2(9) . .
O44 W12 O41 161.4(8) . .
O45 W12 O41 82.0(8) . .
O42 W12 O41 82.4(8) . .
O40 W12 O43 172.5(8) . .
O44 W12 O43 79.3(8) . .
O45 W12 O43 70.6(8) . .
O42 W12 O43 84.7(7) . .
O41 W12 O43 82.5(7) . .
O46 W13 O47 103.5(10) . .
O46 W13 O45 99.8(9) . .
O47 W13 O45 93.9(9) . .
O46 W13 O49 101.9(9) . .
O47 W13 O49 94.9(9) . .
O45 W13 O49 154.0(9) . .
O46 W13 O48 95.0(9) . .
O47 W13 O48 161.4(8) . .
O45 W13 O48 83.0(8) . .
O49 W13 O48 80.9(8) . .
O46 W13 O43 171.8(8) . .
O47 W13 O43 80.0(8) . .
O45 W13 O43 72.4(7) . .
O49 W13 O43 85.0(7) . .
O48 W13 O43 81.6(7) . .
O50 W14 O49 100.3(11) . .
O50 W14 O54 98.0(11) . .
O49 W14 O54 91.4(10) . .
O50 W14 O52 102.3(11) . .
O49 W14 O52 157.1(9) . .
O54 W14 O52 89.2(11) . .
O50 W14 O51 104.0(11) . .
O49 W14 O51 84.7(10) . .
O54 W14 O51 158.0(9) . .
O52 W14 O51 86.2(10) . .
O50 W14 O53 170.2(9) . .
O49 W14 O53 84.9(8) . .
O54 W14 O53 73.4(8) . .
O52 W14 O53 73.3(8) . .
O51 W14 O53 84.7(8) . .
O55 W15 O57 104.0(11) . .
O55 W15 O58 103.1(10) . .
O57 W15 O58 93.2(8) . .
O55 W15 O54 99.9(10) . .
O57 W15 O54 90.2(9) . .
O58 W15 O54 155.2(9) . .
O55 W15 O56 96.2(10) . .
O57 W15 O56 159.5(9) . .
O58 W15 O56 85.3(9) . .
O54 W15 O56 82.9(11) . .
O55 W15 O53 163.6(10) . .
O57 W15 O53 89.9(8) . .
O58 W15 O53 84.5(8) . .
O54 W15 O53 71.0(8) . .
O56 W15 O53 69.6(7) . .
O59 W16 O60 105.0(10) . .
O59 W16 O58 103.2(9) . .
O60 W16 O58 90.9(8) . .
O59 W16 O63 100.6(9) . .
O60 W16 O63 94.3(8) . .
O58 W16 O63 153.4(9) . .
O59 W16 O62 95.3(11) . .
O60 W16 O62 159.7(10) . .
O58 W16 O62 84.3(9) . .
O63 W16 O62 81.9(9) . .
O59 W16 O61 163.1(9) . .
O60 W16 O61 89.8(8) . .
O58 W16 O61 84.3(8) . .
O63 W16 O61 69.7(8) . .
O62 W16 O61 70.1(9) . .
O59 W16 Na3 25.3(7) . .
O60 W16 Na3 128.0(7) . .
O58 W16 Na3 109.4(7) . .
O63 W16 Na3 87.6(6) . .
O62 W16 Na3 71.9(8) . .
O61 W16 Na3 137.9(6) . .
O64 W17 O63 100.2(10) . .
O64 W17 O42 105.1(9) . .
O63 W17 O42 87.9(8) . .
O64 W17 O65 99.1(9) . .
O63 W17 O65 89.5(9) . .
O42 W17 O65 155.8(8) . .
O64 W17 O66 102.7(10) . .
O63 W17 O66 157.0(9) . .
O42 W17 O66 88.3(9) . .
O65 W17 O66 84.8(9) . .
O64 W17 O61 168.4(9) . .
O63 W17 O61 71.1(8) . .
O42 W17 O61 82.7(8) . .
O65 W17 O61 73.7(8) . .
O66 W17 O61 85.9(8) . .
O67 W18 O41 103.9(9) . .
O67 W18 O66 101.9(11) . .
O41 W18 O66 90.0(10) . .
O67 W18 O70 101.5(10) . .
O41 W18 O70 90.9(8) . .
O66 W18 O70 155.7(8) . .
O67 W18 O68 100.5(10) . .
O41 W18 O68 155.5(8) . .
O66 W18 O68 84.7(10) . .
O70 W18 O68 84.5(9) . .
O67 W18 O69 168.6(10) . .
O41 W18 O69 85.3(8) . .
O66 W18 O69 84.6(8) . .
O70 W18 O69 71.3(8) . .
O68 W18 O69 70.4(8) . .
O71 W19 O48 106.5(11) . .
O71 W19 O51 105.7(11) . .
O48 W19 O51 87.3(9) . .
O71 W19 O70 97.4(11) . .
O48 W19 O70 89.5(8) . .
O51 W19 O70 156.6(10) . .
O71 W19 O72 100.2(12) . .
O48 W19 O72 153.3(9) . .
O51 W19 O72 87.1(10) . .
O70 W19 O72 85.4(9) . .
O71 W19 O69 165.8(11) . .
O48 W19 O69 83.3(8) . .
O51 W19 O69 84.8(9) . .
O70 W19 O69 71.9(8) . .
O72 W19 O69 70.2(9) . .
O73 W20 O56 104.3(12) . .
O73 W20 O75 101.2(13) . .
O56 W20 O75 154.2(9) . .
O73 W20 O52 103.7(12) . .
O56 W20 O52 89.9(10) . .
O75 W20 O52 87.8(10) . .
O73 W20 O74 100.0(12) . .
O56 W20 O74 90.3(10) . .
O75 W20 O74 81.4(10) . .
O52 W20 O74 155.4(9) . .
O73 W20 O53 173.2(11) . .
O56 W20 O53 71.0(7) . .
O75 W20 O53 83.9(8) . .
O52 W20 O53 71.8(8) . .
O74 W20 O53 85.1(8) . .
O76 W21 O62 104.3(12) . .
O76 W21 O74 103.3(11) . .
O62 W21 O74 92.0(11) . .
O76 W21 O65 99.5(10) . .
O62 W21 O65 90.0(9) . .
O74 W21 O65 155.8(9) . .
O76 W21 O77 99.8(12) . .
O62 W21 O77 155.9(11) . .
O74 W21 O77 83.4(10) . .
O65 W21 O77 84.9(9) . .
O76 W21 O61 170.1(10) . .
O62 W21 O61 71.1(10) . .
O74 W21 O61 85.8(8) . .
O65 W21 O61 72.1(7) . .
O77 W21 O61 84.9(9) . .
W22' W22 O72 168.6(10) . .
W22' W22 O78 68.4(11) . .
O72 W22 O78 104.2(12) . .
W22' W22 O68 81.9(9) . .
O72 W22 O68 90.9(10) . .
O78 W22 O68 98.7(11) . .
W22' W22 O75 95.2(10) . .
O72 W22 O75 94.8(10) . .
O78 W22 O75 101.6(11) . .
O68 W22 O75 156.8(10) . .
W22' W22 O77 29.3(9) . .
O72 W22 O77 159.4(10) . .
O78 W22 O77 96.3(11) . .
O68 W22 O77 85.7(9) . .
O75 W22 O77 81.0(10) . .
W22' W22 O69 111.2(8) . .
O72 W22 O69 74.7(9) . .
O78 W22 O69 171.2(10) . .
O68 W22 O69 72.6(9) . .
O75 W22 O69 87.3(9) . .
O77 W22 O69 84.9(8) . .
W22 W22' O77 141.8(12) . .
W22 W22' O78 95.1(12) . .
O77 W22' O78 121.0(13) . .
W22 W22' O68 82.9(9) . .
O77 W22' O68 99.1(11) . .
O78 W22' O68 103.3(12) . .
W22 W22' O75 70.4(10) . .
O77 W22' O75 89.0(11) . .
O78 W22' O75 101.5(11) . .
O68 W22' O75 144.8(10) . .
W22 W22' O72 8.9(8) . .
O77 W22' O72 149.0(11) . .
O78 W22' O72 89.5(11) . .
O68 W22' O72 77.4(9) . .
O75 W22' O72 78.2(9) . .
W22 W22' O69 58.0(8) . .
O77 W22' O69 87.3(10) . .
O78 W22' O69 151.7(11) . .
O68 W22' O69 67.4(9) . .
O75 W22' O69 79.0(8) . .
O72 W22' O69 62.7(8) . .
O5 As1 O25 112.1(8) . .
O5 As1 O17 108.8(8) . .
O25 As1 O17 110.0(8) . .
O5 As1 O29 105.9(8) . .
O25 As1 O29 111.5(8) . .
O17 As1 O29 108.5(7) . .
O43 As2 O61 111.5(10) . .
O43 As2 O53 109.5(10) . .
O61 As2 O53 107.2(10) . .
O43 As2 O69 111.3(10) . .
O61 As2 O69 108.0(10) . .
O53 As2 O69 109.2(10) . .
N2 Cu1 N2 180 2_846 .
N2 Cu1 N1 86.4(10) 2_846 2_846
N2 Cu1 N1 93.6(10) . 2_846
N2 Cu1 N1 93.6(10) 2_846 .
N2 Cu1 N1 86.4(10) . .
N1 Cu1 N1 180 2_846 .
N4 Cu2 N4 180 . 2_856
N4 Cu2 N3 95.1(13) . 2_856
N4 Cu2 N3 84.9(13) 2_856 2_856
N4 Cu2 N3 84.9(13) . .
N4 Cu2 N3 95.1(13) 2_856 .
N3 Cu2 N3 180 2_856 .
N6 Cu3 N6 180 2_746 .
N6 Cu3 N5 85.7(12) 2_746 2_746
N6 Cu3 N5 94.3(12) . 2_746
N6 Cu3 N5 94.3(12) 2_746 .
N6 Cu3 N5 85.7(12) . .
N5 Cu3 N5 180 2_746 .
N10 Cu4 N7 96.4(11) . .
N10 Cu4 N9 83.8(11) . .
N7 Cu4 N9 173.7(13) . .
N10 Cu4 N8 177.9(11) . .
N7 Cu4 N8 85.0(12) . .
N9 Cu4 N8 94.9(12) . .
O50 Na1 O5W 177.0(17) . .
W3 O2 W1 122.8(9) . .
W1 O3 W6 156.0(10) . .
W5 O4 W1 151.2(12) . .
As1 O5 W2 123.1(9) . .
As1 O5 W3 127.9(9) . .
W2 O5 W3 92.7(6) . .
As1 O5 W1 121.2(8) . .
W2 O5 W1 90.7(6) . .
W3 O5 W1 91.2(6) . .
W1 O6 W2 121.3(9) . .
W2 O8 W7 153.7(10) . .
W2 O9 W8 150.0(12) . .
W3 O10 W2 123.5(11) . .
W9 O12 W3 153.4(10) . .
W4 O13 W3 154.2(10) . .
W9 O15 W4 153.4(12) . .
W4 O16 W11 126.6(9) . .
As1 O17 W5 124.2(7) . .
As1 O17 W11 122.8(8) . .
W5 O17 W11 93.2(5) . .
As1 O17 W4 123.5(8) . .
W5 O17 W4 91.0(5) . .
W11 O17 W4 93.2(5) . .
W5 O18 W4 122.4(10) . .
W11 O20 W5 124.4(10) . .
W6 O21 W5 156.6(11) . .
W6 O23 Tb1 137.6(10) . .
W6 O24 W7 119.0(9) . .
As1 O25 W7 125.0(9) . .
As1 O25 W6 124.5(8) . .
W7 O25 W6 94.0(6) . .
W7 O27 Tb1 137.3(9) . .
W8 O28 W7 157.1(10) . .
As1 O29 W8 123.4(8) . .
As1 O29 W10 120.2(9) . .
W8 O29 W10 93.3(6) . .
As1 O29 W9 125.7(9) . .
W8 O29 W9 92.0(6) . .
W10 O29 W9 93.5(6) . .
W8 O30 W10 124.2(10) . .
W9 O32 W8 123.1(9) . .
W9 O34 W10 125.8(11) . .
W10 O36 Tb1 156.7(9) . .
W10 O37 W11 144.0(11) . .
W11 O38 Tb1 159.3(10) . .
W11 O39 Na3 113.6(11) . 2_756
W18 O41 W12 151.5(11) . .
W17 O42 W12 155.0(11) . .
As2 O43 W13 126.7(10) . .
As2 O43 W12 123.6(10) . .
W13 O43 W12 92.9(6) . .
W12 O44 Tb1 139.0(9) . .
W13 O45 W12 122.3(10) . .
W13 O47 Tb1 139.7(9) . .
W19 O48 W13 153.1(11) . .
W14 O49 W13 155.7(12) . .
W14 O50 Na1 143.9(16) . .
W19 O51 W14 151.2(14) . .
W14 O52 W20 123.5(11) . .
As2 O53 W14 122.6(11) . .
As2 O53 W15 122.1(10) . .
W14 O53 W15 93.6(7) . .
As2 O53 W20 125.0(11) . .
W14 O53 W20 91.2(7) . .
W15 O53 W20 93.8(6) . .
W14 O54 W15 121.9(11) . .
W20 O56 W15 125.6(10) . .
W15 O57 Tb1 157.1(10) . .
W15 O58 W16 144.3(11) . .
W16 O59 Na3 135.8(13) . .
W16 O60 Tb1 159.8(10) . .
As2 O61 W16 122.1(12) . .
As2 O61 W17 122.8(10) . .
W16 O61 W17 93.5(7) . .
As2 O61 W21 124.5(11) . .
W16 O61 W21 94.2(7) . .
W17 O61 W21 91.2(8) . .
W21 O62 W16 124.6(13) . .
W17 O63 W16 125.5(11) . .
W17 O65 W21 122.7(10) . .
W18 O66 W17 146.9(15) . .
W22' O68 W22 15.19(19) . .
W22' O68 W18 128.3(12) . .
W22 O68 W18 121.8(12) . .
As2 O69 W22 126.6(10) . .
As2 O69 W18 122.4(11) . .
W22 O69 W18 94.9(8) . .
As2 O69 W19 121.0(10) . .
W22 O69 W19 89.8(8) . .
W18 O69 W19 93.0(7) . .
As2 O69 W22' 120.7(10) . .
W22 O69 W22' 10.81(14) . .
W18 O69 W22' 92.5(7) . .
W19 O69 W22' 100.5(8) . .
W19 O70 W18 123.7(11) . .
W22 O72 W19 125.3(13) . .
W22 O72 W22' 2.5(2) . .
W19 O72 W22' 126.6(11) . .
W21 O74 W20 155.0(13) . .
W20 O75 W22 157.7(14) . .
W20 O75 W22' 149.0(14) . .
W22 O75 W22' 14.4(2) . .
W22' O77 W21 156.9(14) . .
W22' O77 W22 8.9(3) . .
W21 O77 W22 149.5(13) . .
W22' O78 W22 16.5(3) . .
C1 N1 Cu1 107(2) . .
C1 N1 H1A 110.4 . .
Cu1 N1 H1A 110.4 . .
C1 N1 H1B 110.4 . .
Cu1 N1 H1B 110.4 . .
H1A N1 H1B 108.6 . .
C2 N2 Cu1 110(2) . .
C2 N2 H2A 109.7 . .
Cu1 N2 H2A 109.7 . .
C2 N2 H2B 109.7 . .
Cu1 N2 H2B 109.7 . .
H2A N2 H2B 108.2 . .
C3 N3 Cu2 109(2) . .
C3 N3 H3A 109.9 . .
Cu2 N3 H3A 109.9 . .
C3 N3 H3B 109.9 . .
Cu2 N3 H3B 109.9 . .
H3A N3 H3B 108.3 . .
C4 N4 Cu2 108(2) . .
C4 N4 H4A 110.2 . .
Cu2 N4 H4A 110.2 . .
C4 N4 H4B 110.2 . .
Cu2 N4 H4B 110.2 . .
H4A N4 H4B 108.5 . .
C5 N5 Cu3 111(2) . .
C5 N5 H5A 109.3 . .
Cu3 N5 H5A 109.3 . .
C5 N5 H5B 109.3 . .
Cu3 N5 H5B 109.3 . .
H5A N5 H5B 108.0 . .
C6 N6 Cu3 107(2) . .
C6 N6 H6A 110.4 . .
Cu3 N6 H6A 110.4 . .
C6 N6 H6B 110.4 . .
Cu3 N6 H6B 110.4 . .
H6A N6 H6B 108.6 . .
C7 N7 Cu4 110(2) . .
C7 N7 H7A 109.7 . .
Cu4 N7 H7A 109.7 . .
C7 N7 H7B 109.7 . .
Cu4 N7 H7B 109.7 . .
H7A N7 H7B 108.2 . .
C8 N8 Cu4 108(3) . .
C8 N8 H8A 110.0 . .
Cu4 N8 H8A 110.0 . .
C8 N8 H8B 110.0 . .
Cu4 N8 H8B 110.0 . .
H8A N8 H8B 108.4 . .
C9 N9 Cu4 114(2) . .
C9 N9 H9A 108.7 . .
Cu4 N9 H9A 108.7 . .
C9 N9 H9B 108.7 . .
Cu4 N9 H9B 108.7 . .
H9A N9 H9B 107.6 . .
C10 N10 Cu4 109(2) . .
C10 N10 H10A 110.0 . .
Cu4 N10 H10A 110.0 . .
C10 N10 H10B 110.0 . .
Cu4 N10 H10B 110.0 . .
H10A N10 H10B 108.4 . .
C2 C1 N1 113(3) . .
C2 C1 H1C 109.1 . .
N1 C1 H1C 109.1 . .
C2 C1 H1D 109.1 . .
N1 C1 H1D 109.1 . .
H1C C1 H1D 107.8 . .
N2 C2 C1 111(3) . .
N2 C2 H2C 109.5 . .
C1 C2 H2C 109.5 . .
N2 C2 H2D 109.5 . .
C1 C2 H2D 109.5 . .
H2C C2 H2D 108.1 . .
C4 C3 N3 109(3) . .
C4 C3 H3C 110.0 . .
N3 C3 H3C 110.0 . .
C4 C3 H3D 110.0 . .
N3 C3 H3D 110.0 . .
H3C C3 H3D 108.4 . .
C3 C4 N4 115(3) . .
C3 C4 H4C 108.5 . .
N4 C4 H4C 108.5 . .
C3 C4 H4D 108.5 . .
N4 C4 H4D 108.5 . .
H4C C4 H4D 107.5 . .
N5 C5 C6 108(3) . .
N5 C5 H5C 110.0 . .
C6 C5 H5C 110.0 . .
N5 C5 H5D 110.0 . .
C6 C5 H5D 110.0 . .
H5C C5 H5D 108.4 . .
N6 C6 C5 111(3) . .
N6 C6 H6C 109.4 . .
C5 C6 H6C 109.4 . .
N6 C6 H6D 109.4 . .
C5 C6 H6D 109.4 . .
H6C C6 H6D 108.0 . .
C8 C7 N7 113(3) . .
C8 C7 H7C 109.0 . .
N7 C7 H7C 109.0 . .
C8 C7 H7D 109.0 . .
N7 C7 H7D 109.0 . .
H7C C7 H7D 107.8 . .
N8 C8 C7 116(4) . .
N8 C8 H8C 108.2 . .
C7 C8 H8C 108.2 . .
N8 C8 H8D 108.2 . .
C7 C8 H8D 108.2 . .
H8C C8 H8D 107.4 . .
N9 C9 C10 103(3) . .
N9 C9 H9C 111.1 . .
C10 C9 H9C 111.1 . .
N9 C9 H9D 111.1 . .
C10 C9 H9D 111.1 . .
H9C C9 H9D 109.0 . .
N10 C10 C9 113(3) . .
N10 C10 H10C 109.0 . .
C9 C10 H10C 109.0 . .
N10 C10 H10D 109.0 . .
C9 C10 H10D 109.0 . .
H10C C10 H10D 107.8 . .
O4W Na3 O59 96.4(13) . .
O4W Na3 O3W 140.6(15) . .
O59 Na3 O3W 94.2(11) . .
O4W Na3 O4W 84.3(14) . 2_756
O59 Na3 O4W 79.4(10) . 2_756
O3W Na3 O4W 60.6(12) . 2_756
O4W Na3 O39 67.0(11) . 2_756
O59 Na3 O39 163.4(10) . 2_756
O3W Na3 O39 98.5(10) . 2_756
O4W Na3 O39 97.6(9) 2_756 2_756
O4W Na3 Na3 49.8(11) . 2_756
O59 Na3 Na3 85.6(8) . 2_756
O3W Na3 Na3 93.6(11) . 2_756
O4W Na3 Na3 34.5(9) 2_756 2_756
O39 Na3 Na3 83.0(6) 2_756 2_756
O4W Na3 W16 113.4(11) . .
O59 Na3 W16 19.0(6) . .
O3W Na3 W16 85.7(10) . .
O4W Na3 W16 89.9(8) 2_756 .
O39 Na3 W16 172.5(6) 2_756 .
Na3 Na3 W16 103.0(5) 2_756 .
Na3 O4W Na3 95.7(14) . 2_756

loop_
_geom_bond_atom_site_label_1
_geom_bond_atom_site_label_2
_geom_bond_distance
_geom_bond_site_symmetry_2
Tb1 O36 2.363(17) .
Tb1 O57 2.365(18) .
Tb1 O38 2.384(19) .
Tb1 O27 2.392(17) .
Tb1 O60 2.394(17) .
Tb1 O47 2.421(19) .
Tb1 O44 2.432(17) .
Tb1 O23 2.434(18) .
W1 O1 1.69(2) .
W1 O3 1.82(2) .
W1 O6 1.915(19) .
W1 O4 1.926(19) .
W1 O2 1.97(2) .
W1 O5 2.413(15) .
W2 O7 1.72(2) .
W2 O8 1.83(2) .
W2 O9 1.911(18) .
W2 O10 1.97(2) .
W2 O6 1.98(2) .
W2 O5 2.361(16) .
W3 O11 1.70(2) .
W3 O10 1.91(2) .
W3 O2 1.917(17) .
W3 O12 1.93(2) .
W3 O13 1.942(19) .
W3 O5 2.363(18) .
W4 O14 1.73(2) .
W4 O16 1.83(2) .
W4 O13 1.89(2) .
W4 O15 1.915(19) .
W4 O18 1.949(18) .
W4 O17 2.429(16) .
W5 O19 1.683(17) .
W5 O4 1.88(2) .
W5 O21 1.918(19) .
W5 O18 1.93(2) .
W5 O20 1.94(2) .
W5 O17 2.337(14) .
W6 O22 1.700(19) .
W6 O23 1.775(19) .
W6 O21 1.916(18) .
W6 O24 1.917(17) .
W6 O3 2.08(2) .
W6 O25 2.297(15) .
W7 O26 1.716(18) .
W7 O27 1.774(18) .
W7 O28 1.943(15) .
W7 O24 1.973(18) .
W7 O8 2.05(2) .
W7 O25 2.287(16) .
W8 O31 1.707(18) .
W8 O30 1.88(2) .
W8 O28 1.898(16) .
W8 O9 1.94(2) .
W8 O32 1.940(19) .
W8 O29 2.328(16) .
W9 O33 1.68(2) .
W9 O34 1.86(3) .
W9 O12 1.90(2) .
W9 O15 1.908(19) .
W9 O32 1.921(19) .
W9 O29 2.389(17) .
W10 O35 1.710(15) .
W10 O36 1.772(18) .
W10 O37 1.896(16) .
W10 O30 1.996(17) .
W10 O34 2.04(2) .
W10 O29 2.376(18) .
W11 O39 1.71(2) .
W11 O38 1.780(19) .
W11 O37 1.924(16) .
W11 O20 1.93(2) .
W11 O16 2.08(2) .
W11 O17 2.384(16) .
W12 O40 1.705(18) .
W12 O44 1.772(18) .
W12 O45 1.926(19) .
W12 O42 1.959(18) .
W12 O41 2.039(19) .
W12 O43 2.349(18) .
W13 O46 1.71(2) .
W13 O47 1.74(2) .
W13 O45 1.91(2) .
W13 O49 1.969(19) .
W13 O48 2.04(2) .
W13 O43 2.282(18) .
W14 O50 1.71(2) .
W14 O49 1.86(2) .
W14 O54 1.90(2) .
W14 O52 1.92(3) .
W14 O51 1.94(2) .
W14 O53 2.35(2) .
W15 O55 1.72(3) .
W15 O57 1.756(18) .
W15 O58 1.89(2) .
W15 O54 2.03(2) .
W15 O56 2.03(2) .
W15 O53 2.362(19) .
W16 O59 1.71(2) .
W16 O60 1.728(17) .
W16 O58 1.92(2) .
W16 O63 1.97(2) .
W16 O62 2.04(3) .
W16 O61 2.35(2) .
W16 Na3 3.674(13) .
W17 O64 1.69(2) .
W17 O63 1.88(2) .
W17 O42 1.887(19) .
W17 O65 1.931(19) .
W17 O66 1.94(2) .
W17 O61 2.349(19) .
W18 O67 1.72(2) .
W18 O41 1.86(2) .
W18 O66 1.91(2) .
W18 O70 1.97(2) .
W18 O68 1.98(2) .
W18 O69 2.333(19) .
W19 O71 1.74(3) .
W19 O48 1.85(2) .
W19 O51 1.89(2) .
W19 O70 1.89(2) .
W19 O72 1.93(2) .
W19 O69 2.36(2) .
W20 O73 1.70(3) .
W20 O56 1.88(2) .
W20 O75 1.89(2) .
W20 O52 1.93(2) .
W20 O74 1.93(3) .
W20 O53 2.40(2) .
W21 O76 1.71(2) .
W21 O62 1.89(3) .
W21 O74 1.90(3) .
W21 O65 1.943(19) .
W21 O77 1.95(2) .
W21 O61 2.41(2) .
W22 W22' 0.505(4) .
W22 O72 1.77(2) .
W22 O78 1.77(3) .
W22 O68 1.913(19) .
W22 O75 1.91(2) .
W22 O77 2.02(2) .
W22 O69 2.29(2) .
W22' O77 1.60(2) .
W22' O78 1.65(3) .
W22' O68 1.91(2) .
W22' O75 2.02(2) .
W22' O72 2.26(2) .
W22' O69 2.51(2) .
As1 O5 1.642(17) .
As1 O25 1.664(17) .
As1 O17 1.668(15) .
As1 O29 1.685(16) .
As2 O43 1.625(19) .
As2 O61 1.68(2) .
As2 O53 1.687(18) .
As2 O69 1.70(2) .
Cu1 N2 2.02(2) 2_846
Cu1 N2 2.02(2) .
Cu1 N1 2.03(3) 2_846
Cu1 N1 2.03(3) .
Cu2 N4 2.01(3) .
Cu2 N4 2.01(3) 2_856
Cu2 N3 2.02(3) 2_856
Cu2 N3 2.02(3) .
Cu3 N6 1.97(3) 2_746
Cu3 N6 1.97(3) .
Cu3 N5 1.98(3) 2_746
Cu3 N5 1.98(3) .
Cu4 N10 1.96(2) .
Cu4 N7 2.00(2) .
Cu4 N9 2.00(2) .
Cu4 N8 2.02(3) .
Na1 O50 2.64(3) .
Na1 O5W 2.90(8) .
O39 Na3 2.92(3) 2_756
O59 Na3 2.25(2) .
N1 C1 1.55(4) .
N1 H1A 0.9000 .
N1 H1B 0.9000 .
N2 C2 1.47(5) .
N2 H2A 0.9000 .
N2 H2B 0.9000 .
N3 C3 1.46(4) .
N3 H3A 0.9000 .
N3 H3B 0.9000 .
N4 C4 1.47(5) .
N4 H4A 0.9000 .
N4 H4B 0.9000 .
N5 C5 1.41(5) .
N5 H5A 0.9000 .
N5 H5B 0.9000 .
N6 C6 1.46(4) .
N6 H6A 0.9000 .
N6 H6B 0.9000 .
N7 C7 1.45(4) .
N7 H7A 0.9000 .
N7 H7B 0.9000 .
N8 C8 1.41(5) .
N8 H8A 0.9000 .
N8 H8B 0.9000 .
N9 C9 1.44(4) .
N9 H9A 0.9000 .
N9 H9B 0.9000 .
N10 C10 1.41(4) .
N10 H10A 0.9000 .
N10 H10B 0.9000 .
C1 C2 1.48(5) .
C1 H1C 0.9700 .
C1 H1D 0.9700 .
C2 H2C 0.9700 .
C2 H2D 0.9700 .
C3 C4 1.45(5) .
C3 H3C 0.9700 .
C3 H3D 0.9700 .
C4 H4C 0.9700 .
C4 H4D 0.9700 .
C5 C6 1.51(5) .
C5 H5C 0.9700 .
C5 H5D 0.9700 .
C6 H6C 0.9700 .
C6 H6D 0.9700 .
C7 C8 1.43(6) .
C7 H7C 0.9700 .
C7 H7D 0.9700 .
C8 H8C 0.9700 .
C8 H8D 0.9700 .
C9 C10 1.55(5) .
C9 H9C 0.9700 .
C9 H9D 0.9700 .
C10 H10C 0.9700 .
C10 H10D 0.9700 .
Na3 O4W 2.04(4) .
Na3 O3W 2.30(4) .
Na3 O4W 2.75(4) 2_756
Na3 O39 2.92(3) 2_756
Na3 Na3 3.58(3) 2_756
O4W Na3 2.75(4) 2_756

loop_
_geom_hbond_atom_site_label_D
_geom_hbond_atom_site_label_H
_geom_hbond_atom_site_label_A
_geom_hbond_distance_DH
_geom_hbond_distance_HA
_geom_hbond_distance_DA
_geom_hbond_angle_DHA
_geom_hbond_site_symmetry_A
N1 H1A O27 0.90 2.45 3.06(3) 125.1 2_846
N1 H1A O47 0.90 2.56 3.31(3) 141.2 2_846
N1 H1B O26 0.90 2.17 3.02(4) 156.6 2_846
N2 H2A O47 0.90 2.19 3.00(3) 148.7 .
N2 H2A O23 0.90 2.57 3.27(3) 134.6 .
N2 H2B O24 0.90 2.41 3.09(3) 132.0 .
N3 H3A O54 0.90 2.14 2.93(3) 145.6 .
N3 H3B O20 0.90 2.10 2.95(3) 157.7 2_856
N4 H4A O2W 0.90 2.15 3.00(7) 158.1 2_856
N5 H5A O28 0.90 2.31 2.97(4) 129.5 2_746
N5 H5A O30 0.90 2.40 3.26(4) 160.3 2_746
N5 H5B O44 0.90 2.15 2.95(4) 148.1 2_746
N6 H6A O35 0.90 2.25 2.96(3) 136.4 .
N6 H6A O30 0.90 2.64 3.46(4) 151.7 .
N6 H6B O42 0.90 2.31 3.16(4) 157.2 .
N6 H6B O44 0.90 2.64 3.26(4) 127.4 .
N7 H7A O32 0.90 2.23 3.10(4) 162.2 2_746
N7 H7A O9 0.90 2.47 2.95(3) 113.5 2_746
N7 H7B O10 0.90 2.27 3.09(3) 152.1 2_746
N8 H8A O76 0.90 2.27 3.10(4) 153.0 2_745
N8 H8A O14 0.90 2.56 3.03(4) 113.3 1_544
N8 H8B O6W 0.90 2.26 3.16(6) 174.4 2_845
N9 H9A O68 0.90 2.45 3.14(4) 134.0 .
N9 H9B O76 0.90 2.34 3.09(4) 141.0 2_745
N10 H10A O7 0.90 2.47 3.30(3) 153.0 2_746
N10 H10A O9 0.90 2.53 3.23(3) 134.8 2_746
N10 H10B O31 0.90 2.32 3.06(3) 139.0 2_746
N10 H10B O66 0.90 2.64 3.33(3) 133.4 .
